data_4301017
loop_
_publ_author_name
'Beloso, Inmaculada'
'Castro, Jes\'us'
'Garc\'ia-V\'azquez, Jos\'e A.'
'P\'erez-Lourido, Paulo'
'Romero, Jaime'
'Sousa, Antonio'

_publ_section_title
;
 Electrochemical Synthesis and Structural Characterization of Silver(I)
 Complexes ofN-2-Pyridyl Sulfonamide Ligands with Different Nuclearity:
 Influence of the Steric Hindrance at the Pyridine Ring and the Sulfonamide
 Group on the Structure of the Complexes
;
_journal_coden_ASTM INOCAJ
_journal_issue 2
_journal_name_full 'Inorganic Chemistry'
_journal_page_first 336
_journal_page_last 351
_journal_paper_doi 10.1021/ic0490268
_journal_volume 44
_journal_year 2005
_chemical_formula_sum 'C27 H25 Ag N4 O2 S'
_chemical_formula_weight 577.44
_chemical_name_common
;
Bis((1,10-phenanthrolina-kappa$2!N)(N-(3-methyl-2-pyridyl-
kappaN)-(2,4,6-trimethylphenyl)sulfonamido-kappaN)silver(i))
;
_space_group_IT_number 2
_space_group_name_Hall '-P 1'
_space_group_name_H-M_alt 'P -1'
_symmetry_cell_setting triclinic
_symmetry_space_group_name_Hall '-P 1'
_symmetry_space_group_name_H-M 'P -1'
_cell_angle_alpha 84.481(3)
_cell_angle_beta 88.170(3)
_cell_angle_gamma 62.599(2)
_cell_formula_units_Z 2
_cell_length_a 10.6773(12)
_cell_length_b 10.8816(11)
_cell_length_c 12.1176(12)
_cell_measurement_temperature 293(2)
_cell_volume 1244.0(2)
_diffrn_ambient_temperature 293(2)
_exptl_crystal_density_diffrn 1.542
_cod_duplicate_entry 4308417
_cod_depositor_comments
;
The following automatic conversions were performed:
'_symmetry_cell_setting' value 'Triclinic' changed to 'triclinic'
according to '/home/saulius/struct/CIF-dictionaries/cif_core.dic'
dictionary named 'cif_core.dic' version 2.4.1 from 2010-06-29.

Automatic conversion script
Id: cif_fix_enum 1527 2010-12-29 10:47:43Z saulius 
;
_cod_database_code 4301017

loop_
_symmetry_equiv_pos_as_xyz
'x, y, z'
'-x, -y, -z'

loop_
_atom_site_label
_atom_site_type_symbol
_atom_site_fract_x
_atom_site_fract_y
_atom_site_fract_z
_atom_site_U_iso_or_equiv
_atom_site_adp_type
_atom_site_occupancy
_atom_site_symmetry_multiplicity
_atom_site_calc_flag
_atom_site_refinement_flags
_atom_site_disorder_assembly
_atom_site_disorder_group
Ag Ag 0.17090(6) 0.87235(6) 0.01321(4) 0.0557(2) Uani 1 1 d . . .
S S 0.1015(2) 1.16853(18) -0.16210(14) 0.0501(5) Uani 1 1 d . . .
O1 O 0.1918(5) 1.1649(4) -0.0742(3) 0.0693(14) Uani 1 1 d . . .
O2 O -0.0407(4) 1.2819(4) -0.1647(3) 0.0608(13) Uani 1 1 d . . .
N11 N -0.1182(6) 1.0435(5) -0.1778(4) 0.0522(16) Uani 1 1 d . . .
N12 N 0.1101(5) 1.0200(5) -0.1571(4) 0.0409(14) Uani 1 1 d . . .
N21 N 0.1889(6) 0.6867(5) -0.0881(4) 0.0462(14) Uani 1 1 d . . .
N22 N 0.4114(5) 0.7306(5) -0.0387(4) 0.0485(15) Uani 1 1 d . . .
C11 C -0.2104(7) 1.0213(7) -0.2343(6) 0.070(2) Uani 1 1 d . . .
H11 H -0.3011 1.0515 -0.2068 0.083 Uiso 1 1 calc R . .
C12 C -0.1792(7) 0.9574(7) -0.3292(6) 0.077(3) Uani 1 1 d . . .
H12 H -0.2461 0.9422 -0.3648 0.092 Uiso 1 1 calc R . .
C13 C -0.0464(8) 0.9156(7) -0.3714(5) 0.064(2) Uani 1 1 d . . .
H13 H -0.0237 0.8730 -0.4372 0.077 Uiso 1 1 calc R . .
C14 C 0.0536(7) 0.9357(6) -0.3178(5) 0.0455(18) Uani 1 1 d . . .
C15 C 0.0104(7) 1.0042(6) -0.2209(5) 0.0421(17) Uani 1 1 d . . .
C16 C 0.2010(6) 0.8824(6) -0.3596(5) 0.0548(19) Uani 1 1 d . . .
H16A H 0.2148 0.8216 -0.4163 0.082 Uiso 1 1 calc R . .
H16B H 0.2665 0.8322 -0.2996 0.082 Uiso 1 1 calc R . .
H16C H 0.2163 0.9592 -0.3899 0.082 Uiso 1 1 calc R . .
C17 C 0.1812(7) 1.1923(6) -0.2906(5) 0.0393(17) Uani 1 1 d . . .
C18 C 0.3265(7) 1.1249(7) -0.2975(6) 0.0479(18) Uani 1 1 d . . .
C19 C 0.3898(7) 1.1504(7) -0.3961(6) 0.058(2) Uani 1 1 d . . .
H19 H 0.4877 1.1062 -0.4007 0.069 Uiso 1 1 calc R . .
C110 C 0.3125(8) 1.2372(7) -0.4841(6) 0.056(2) Uani 1 1 d . . .
C111 C 0.1671(7) 1.2944(6) -0.4770(5) 0.055(2) Uani 1 1 d . . .
H111 H 0.1129 1.3494 -0.5381 0.066 Uiso 1 1 calc R . .
C112 C 0.0973(7) 1.2737(6) -0.3825(6) 0.0486(19) Uani 1 1 d . . .
C113 C 0.4258(7) 1.0195(7) -0.2100(5) 0.068(2) Uani 1 1 d . . .
H11A H 0.4310 1.0663 -0.1484 0.102 Uiso 1 1 calc R . .
H11B H 0.5180 0.9712 -0.2408 0.102 Uiso 1 1 calc R . .
H11C H 0.3915 0.9541 -0.1853 0.102 Uiso 1 1 calc R . .
C114 C 0.3822(7) 1.2693(7) -0.5874(5) 0.098(3) Uani 1 1 d . . .
H11D H 0.4778 1.1979 -0.5909 0.147 Uiso 1 1 calc R . .
H11E H 0.3814 1.3574 -0.5838 0.147 Uiso 1 1 calc R . .
H11F H 0.3310 1.2729 -0.6523 0.147 Uiso 1 1 calc R . .
C115 C -0.0623(7) 1.3400(6) -0.3902(5) 0.071(2) Uani 1 1 d . . .
H11G H -0.0920 1.2687 -0.3843 0.107 Uiso 1 1 calc R . .
H11H H -0.0938 1.3946 -0.4601 0.107 Uiso 1 1 calc R . .
H11I H -0.1024 1.3987 -0.3311 0.107 Uiso 1 1 calc R . .
C21 C 0.0815(7) 0.6652(7) -0.1119(6) 0.061(2) Uani 1 1 d . . .
H21 H -0.0049 0.7176 -0.0794 0.073 Uiso 1 1 calc R . .
C22 C 0.0901(8) 0.5682(7) -0.1830(6) 0.072(2) Uani 1 1 d . . .
H22 H 0.0120 0.5556 -0.1977 0.086 Uiso 1 1 calc R . .
C23 C 0.2167(9) 0.4925(7) -0.2302(6) 0.072(2) Uani 1 1 d . . .
H23 H 0.2252 0.4276 -0.2783 0.086 Uiso 1 1 calc R . .
C24 C 0.3324(8) 0.5104(6) -0.2081(5) 0.0502(19) Uani 1 1 d . . .
C25 C 0.3153(7) 0.6096(6) -0.1359(5) 0.0464(19) Uani 1 1 d . . .
C26 C 0.4345(7) 0.6304(6) -0.1079(5) 0.0408(17) Uani 1 1 d . . .
C27 C 0.5679(8) 0.5473(7) -0.1503(6) 0.052(2) Uani 1 1 d . . .
C28 C 0.6798(7) 0.5681(7) -0.1195(6) 0.067(2) Uani 1 1 d . . .
H28 H 0.7696 0.5136 -0.1456 0.080 Uiso 1 1 calc R . .
C29 C 0.6594(7) 0.6681(7) -0.0507(6) 0.064(2) Uani 1 1 d . . .
H29 H 0.7332 0.6844 -0.0301 0.077 Uiso 1 1 calc R . .
C210 C 0.5220(8) 0.7449(7) -0.0129(5) 0.061(2) Uani 1 1 d . . .
H210 H 0.5080 0.8120 0.0347 0.073 Uiso 1 1 calc R . .
C211 C 0.4716(9) 0.4269(7) -0.2506(6) 0.070(2) Uani 1 1 d . . .
H211 H 0.4846 0.3606 -0.2988 0.084 Uiso 1 1 calc R . .
C212 C 0.5817(8) 0.4442(7) -0.2211(6) 0.070(2) Uani 1 1 d . . .
H212 H 0.6705 0.3870 -0.2477 0.084 Uiso 1 1 calc R . .

loop_
_atom_site_aniso_label
_atom_site_aniso_U_11
_atom_site_aniso_U_22
_atom_site_aniso_U_33
_atom_site_aniso_U_23
_atom_site_aniso_U_13
_atom_site_aniso_U_12
Ag 0.0588(4) 0.0663(4) 0.0491(4) -0.0216(3) 0.0108(3) -0.0324(3)
S 0.0570(14) 0.0548(13) 0.0501(13) -0.0189(10) 0.0159(11) -0.0339(11)
O1 0.089(4) 0.102(4) 0.054(3) -0.026(3) 0.004(3) -0.072(3)
O2 0.056(3) 0.049(3) 0.071(3) -0.017(3) 0.022(3) -0.018(3)
N11 0.037(4) 0.071(4) 0.057(4) -0.018(3) 0.009(3) -0.030(3)
N12 0.048(4) 0.046(3) 0.038(3) -0.009(3) 0.000(3) -0.029(3)
N21 0.061(4) 0.045(4) 0.042(4) 0.000(3) 0.001(3) -0.032(3)
N22 0.056(4) 0.055(4) 0.041(4) -0.013(3) -0.005(3) -0.030(3)
C11 0.051(5) 0.096(6) 0.066(6) -0.044(5) 0.021(4) -0.032(5)
C12 0.048(5) 0.112(7) 0.092(7) -0.059(5) 0.017(5) -0.047(5)
C13 0.067(6) 0.080(6) 0.053(5) -0.029(4) 0.002(4) -0.036(5)
C14 0.057(5) 0.044(4) 0.040(5) -0.008(4) 0.002(4) -0.026(4)
C15 0.056(5) 0.032(4) 0.040(5) -0.003(3) 0.002(4) -0.021(4)
C16 0.059(5) 0.052(4) 0.058(5) -0.012(4) 0.018(4) -0.029(4)
C17 0.039(5) 0.033(4) 0.050(5) -0.016(4) 0.010(4) -0.018(4)
C18 0.050(5) 0.049(5) 0.062(5) -0.025(4) 0.006(4) -0.034(4)
C19 0.053(5) 0.049(5) 0.081(6) -0.011(5) 0.021(5) -0.032(4)
C110 0.077(6) 0.048(5) 0.052(5) -0.021(4) 0.027(5) -0.035(5)
C111 0.058(6) 0.041(4) 0.061(5) -0.011(4) 0.010(4) -0.018(4)
C112 0.056(5) 0.034(4) 0.064(5) -0.018(4) 0.018(5) -0.026(4)
C113 0.058(6) 0.080(6) 0.072(6) -0.015(5) -0.001(4) -0.036(5)
C114 0.109(7) 0.109(7) 0.086(6) -0.020(5) 0.049(5) -0.058(6)
C115 0.069(6) 0.045(5) 0.088(6) 0.002(4) -0.004(5) -0.017(4)
C21 0.049(5) 0.066(5) 0.071(6) -0.015(4) 0.010(4) -0.028(4)
C22 0.085(7) 0.079(6) 0.076(6) -0.020(5) 0.012(5) -0.057(5)
C23 0.097(7) 0.068(6) 0.081(6) -0.035(5) 0.025(5) -0.060(6)
C24 0.068(6) 0.036(4) 0.057(5) -0.009(4) 0.016(4) -0.032(4)
C25 0.054(5) 0.036(4) 0.050(5) -0.005(4) 0.019(4) -0.022(4)
C26 0.047(5) 0.044(4) 0.034(4) 0.005(3) -0.002(4) -0.024(4)
C27 0.059(6) 0.044(5) 0.050(5) -0.001(4) 0.015(4) -0.024(4)
C28 0.054(6) 0.074(6) 0.064(6) -0.002(5) 0.018(5) -0.023(5)
C29 0.054(6) 0.069(6) 0.059(6) 0.006(4) -0.009(4) -0.022(5)
C210 0.057(6) 0.055(5) 0.065(5) -0.010(4) -0.004(5) -0.020(5)
C211 0.095(7) 0.067(6) 0.067(6) -0.029(4) 0.023(5) -0.051(6)
C212 0.071(6) 0.044(5) 0.086(6) -0.019(4) 0.034(5) -0.019(5)

loop_
_geom_bond_atom_site_label_1
_geom_bond_atom_site_label_2
_geom_bond_distance
_geom_bond_site_symmetry_2
_geom_bond_publ_flag
Ag N11 2.223(5) 2_575 ?
Ag N21 2.394(5) . ?
Ag N12 2.398(5) . ?
Ag N22 2.409(5) . ?
Ag O2 3.084(4) 2_575 ?
Ag Ag 3.4221(12) 2_575 ?
S O1 1.445(4) . ?
S O2 1.449(4) . ?
S N12 1.571(4) . ?
S C17 1.805(6) . ?
N11 C11 1.337(7) . ?
N11 C15 1.340(6) . ?
N11 Ag 2.223(5) 2_575 ?
N12 C15 1.416(7) . ?
N21 C21 1.316(7) . ?
N21 C25 1.364(6) . ?
N22 C210 1.311(7) . ?
N22 C26 1.367(6) . ?
C11 C12 1.354(7) . ?
C12 C13 1.372(7) . ?
C13 C14 1.377(8) . ?
C14 C15 1.403(7) . ?
C14 C16 1.495(7) . ?
C17 C18 1.381(7) . ?
C17 C112 1.404(8) . ?
C18 C19 1.421(7) . ?
C18 C113 1.510(8) . ?
C19 C110 1.363(8) . ?
C110 C111 1.385(8) . ?
C110 C114 1.529(7) . ?
C111 C112 1.403(7) . ?
C112 C115 1.517(8) . ?
C21 C22 1.396(7) . ?
C22 C23 1.360(8) . ?
C23 C24 1.373(8) . ?
C24 C25 1.398(7) . ?
C24 C211 1.449(8) . ?
C25 C26 1.447(8) . ?
C26 C27 1.403(8) . ?
C27 C28 1.382(8) . ?
C27 C212 1.429(8) . ?
C28 C29 1.367(7) . ?
C29 C210 1.401(7) . ?
C211 C212 1.337(8) . ?
